data_7703959
loop_
_publ_author_name
'Li, Gui-Hua'
'Yang, Nian'
'Guo, Jian-Gang'
'Wang, Zheng-Liang'
'Cai, Ge-Mei'
'Wang, Xiao-Jun'

_publ_section_title
;
 Efficient and stable
 Sr<sub>3</sub>Eu<sub>2</sub>B<sub>4</sub>O<sub>12</sub> red phosphor
 benefiting from low symmetry and distorted local environment.
;
_journal_issue 10
_journal_name_full 'Dalton transactions (Cambridge, England : 2003)'
_journal_page_first 3260
_journal_page_last 3271
_journal_paper_doi 10.1039/c9dt04769g
_journal_volume 49
_journal_year 2020
_chemical_formula_iupac 'Sr3 Eu2 B4 O12'
_chemical_formula_moiety 'B4 Eu2 O12 Sr0.365, 2.636(Sr)'
_chemical_formula_structural 'Eu2 Sr3 (B O3)4'
_chemical_formula_sum 'B4 Eu2.001 O12 Sr3.001'
_chemical_formula_weight 802.28
_chemical_melting_point 1573
_chemical_name_common 'Strontium Europium Oxide Borate'
_chemical_name_systematic Sr3Eu2B4O12
_space_group_IT_number 62
_space_group_name_Hall '-P 2ac 2n'
_space_group_name_H-M_alt 'P n m a'
_symmetry_cell_setting orthorhombic
_symmetry_space_group_name_Hall '-P 2ac 2n'
_symmetry_space_group_name_H-M 'P n m a'
_audit_update_record
;
2019-11-26 deposited with the CCDC.	2020-02-12 downloaded from the CCDC.
;
_cell_angle_alpha 90.0000
_cell_angle_beta 90.0000
_cell_angle_gamma 90.0000
_cell_formula_units_Z 4
_cell_length_a 7.29913(16)
_cell_length_b 15.8333(3)
_cell_length_c 8.64504(18)
_cell_measurement_temperature 297
_cell_volume 999.10(4)
_computing_structure_refinement FULLPROF
_diffrn_ambient_temperature 297
_diffrn_detector 'scintillation counter'
_diffrn_measurement_device_type 'PANalytical X'Pert Pro'
_diffrn_radiation_monochromator 'equatorial mounted graphite'
_diffrn_radiation_type CuK\a
_diffrn_radiation_wavelength 1.5418
_diffrn_source 'rotating-anode X-ray tube'
_diffrn_source_target Cu
_exptl_crystal_colour white
_exptl_crystal_density_diffrn 5.3332
_exptl_crystal_density_method 'not measured'
_exptl_crystal_description plate
_exptl_crystal_F_000 1424.4
_pd_char_colour white
_pd_char_particle_morphology plate-like
_pd_meas_2theta_range_inc 0.017000
_pd_meas_2theta_range_max 129.99100
_pd_meas_2theta_range_min 10.00400
_pd_meas_number_of_points 7059
_pd_meas_scan_method step
_pd_prep_temperature 1473
_pd_proc_2theta_range_inc 0.017000
_pd_proc_2theta_range_max 130.1038
_pd_proc_2theta_range_min 10.1168
_pd_proc_info_excluded_regions none
_pd_proc_ls_background_function 'square polynomial for each range'
_pd_proc_ls_pref_orient_corr
; I~corr~ = I~obs~[G~2~+(1-G~2~)exp(G~1~a^2^)], 
   axis (211),
;
_pd_proc_ls_profile_function pseudo-Voigt
_pd_proc_ls_prof_R_factor 2.3180
_pd_proc_ls_prof_wR_expected 1.3615
_pd_proc_ls_prof_wR_factor 3.2207
_pd_proc_wavelength 1.540560
_pd_spec_mounting 'quartz capillary'
_pd_spec_mount_mode reflection
_pd_spec_shape flat_sheet
_pd_spec_size_axial 15
_pd_spec_size_equat 35
_pd_spec_size_thick 1
_refine_ls_goodness_of_fit_all 2.05
_refine_ls_hydrogen_treatment constr
_refine_ls_matrix_type fullcycle
_refine_ls_number_constraints 7
_refine_ls_number_parameters 134
_refine_ls_number_reflns 1806
_refine_ls_number_restraints 7
_refine_ls_R_I_factor 6.7604
_refine_ls_shift/su_max 0
_cod_data_source_file c9dt04769g3.cif
_cod_data_source_block Sr3Eu2B4O12
_cod_original_formula_sum 'O12 Sr3.001 Eu2.001 B4'
_cod_database_code 7703959
_publcif_datablock.id {51941eb8-95c8-40dd-bf0b-e3970b13048d}

_pd_proc_ls_prof_cr_factor 22.7970
_pd_proc_ls_prof_cwr_factor 18.2487
_pd_proc_ls_prof_cwr_expected 7.7145
_pd_proc_ls_prof_chi2 5.5956
_pd_proc_ls_prof_echi2 5.7448
_publcif_funding_html
;
;

loop_
_symmetry_equiv_pos_as_xyz
x,y,z
x+1/2,-y+1/2,-z+1/2
-x,y+1/2,-z
-x+1/2,-y,z+1/2
-x,-y,-z
-x+1/2,y+1/2,z+1/2
x,-y+1/2,z
x+1/2,y,-z+1/2

loop_
_atom_site_label
_atom_site_fract_x
_atom_site_fract_y
_atom_site_fract_z
_atom_site_U_iso_or_equiv
_atom_site_occupancy
_atom_site_adp_type
_atom_site_type_symbol
O1 0.448(2) 0.3233(7) 0.0740(18) 0.00633 1.00000 Uiso O
Sr1 0.1798(6) 0.25000 0.9670(4) 0.006(2) 0.365(14) Uiso Sr
Eu2 -0.1947(4) 0.37329(18) 0.1571(3) 0.0093(19) 0.343(10) Uiso Eu
Sr2 -0.1947(4) 0.37329(18) 0.1571(3) 0.0093(19) 0.658(10) Uiso Sr
Eu3 -0.0209(4) 0.41868(18) 0.6788(4) 0.0054(17) 0.340(10) Uiso Eu
Sr3 -0.0209(4) 0.41868(18) 0.6788(4) 0.0054(17) 0.660(10) Uiso Sr
Eu1 0.1798(6) 0.25000 0.9670(4) 0.006(2) 0.635(14) Uiso Eu
O2 0.125(2) 0.25000 0.2475(17) 0.00633 1.000(14) Uiso O
O3 -0.311(2) 0.3144(7) 0.7879(18) 0.00633 1.000(14) Uiso O
O4 0.381(3) 0.25000 0.5196(19) 0.00633 1.000(14) Uiso O
O5 0.108(2) 0.4046(9) 0.9322(17) 0.00633 1.000(14) Uiso O
O6 -0.403(2) 0.4469(11) 0.3210(12) 0.00633 1.000(14) Uiso O
O7 0.2030(17) 0.4866(8) 0.5099(20) 0.00633 1.000(14) Uiso O
B1 0.50700 0.25000 0.13400 0.00633 1.000(14) Uiso B
B2 0.26800 0.25000 0.63900 0.00633 1.000(14) Uiso B
B3 0.16600 0.45760 0.04070 0.00633 1.000(14) Uiso B

loop_
_atom_type_symbol
_atom_type_scat_Cromer_Mann_a1
_atom_type_scat_Cromer_Mann_b1
_atom_type_scat_Cromer_Mann_a2
_atom_type_scat_Cromer_Mann_b2
_atom_type_scat_Cromer_Mann_a3
_atom_type_scat_Cromer_Mann_b3
_atom_type_scat_Cromer_Mann_a4
_atom_type_scat_Cromer_Mann_b4
_atom_type_scat_Cromer_Mann_c
_atom_type_scat_dispersion_real
_atom_type_scat_dispersion_imag
_atom_type_scat_source
O 3.04850 13.27710 2.28680 5.70110 1.54630 0.32390 0.86700 32.90890 0.25080 0.04700 0.03200 International_Tables_for_Crystallography_Vol.C(1991)_Tables_6.1.1.4_and_6.1.1.5
Sr 17.56630 1.55640 9.81840 14.09880 5.42200 0.16640 2.66940 132.37601 2.50640 -0.46500 1.82000 International_Tables_for_Crystallography_Vol.C(1991)_Tables_6.1.1.4_and_6.1.1.5
Eu 24.62740 2.38790 19.08860 0.19420 13.76030 13.75460 2.92270 123.17400 2.57450 -7.71800 11.27600 International_Tables_for_Crystallography_Vol.C(1991)_Tables_6.1.1.4_and_6.1.1.5
B 2.05450 23.21850 1.33260 1.02100 1.09790 60.34980 0.70680 0.14030 -0.19320 0.00800 0.00400 International_Tables_for_Crystallography_Vol.C(1991)_Tables_6.1.1.4_and_6.1.1.5

loop_
_geom_angle_atom_site_label_1
_geom_angle_atom_site_label_2
_geom_angle_atom_site_label_3
_geom_angle_site_symmetry_1
_geom_angle_site_symmetry_2
_geom_angle_site_symmetry_3
_geom_angle
_geom_angle_publ_flag
O2 B1 O1 2_555 1_555 1_555 120.151(618) yes
O2 B1 O1 2_555 1_555 7_555 120.151(618) yes
O1 B1 O1 1_555 1_555 7_555 119.696(675) yes
O4 B2 O3 1_555 1_555 2_556 129.893(623) yes
O4 B2 O3 1_555 1_555 8_556 129.893(623) yes
O3 B2 O3 2_556 1_555 8_556 100.007(719) yes
O6 B3 O5 8_555 1_555 1_554 116.164(801) yes
O6 B3 O7 8_555 1_555 4_564 123.106(862) yes
O5 B3 O7 1_554 1_555 4_564 120.534(844) yes

loop_
_geom_bond_atom_site_label_1
_geom_bond_atom_site_label_2
_geom_bond_site_symmetry_1
_geom_bond_site_symmetry_2
_geom_bond_distance
_geom_bond_publ_flag
Eu1 O4 1_555 2_456 2.1841(233) yes
Eu1 O3 1_555 8_556 2.4290(152) yes
Eu1 O3 1_555 2_556 2.4290(152) yes
Eu1 O1 1_555 7_556 2.4566(145) yes
Eu1 O1 1_555 1_556 2.4566(145) yes
Eu1 O2 1_555 1_556 2.4577(151) yes
Eu1 O5 1_555 1_555 2.5213(143) yes
Eu1 O5 1_555 7_555 2.5213(143) yes
Sr1 O4 1_555 2_456 2.1841(233) yes
Sr1 O3 1_555 8_556 2.4290(152) yes
Sr1 O3 1_555 2_556 2.4290(152) yes
Sr1 O1 1_555 7_556 2.4566(145) yes
Sr1 O1 1_555 1_556 2.4566(145) yes
Sr1 O2 1_555 1_556 2.4577(151) yes
Sr1 O5 1_555 1_555 2.5213(143) yes
Sr1 O5 1_555 7_555 2.5213(143) yes
Eu2 O6 1_555 1_555 2.3828(143) yes
Eu2 O7 1_555 8_455 2.4209(147) yes
Eu2 O6 1_555 8_555 2.4347(155) yes
Eu2 O2 1_555 2_455 2.4946(95) yes
Eu2 O4 1_555 2_455 2.5396(113) yes
Eu2 O1 1_555 8_455 2.6675(153) yes
Eu2 O1 1_555 1_455 2.8185(147) yes
Eu2 O5 1_555 1_554 2.9846(149) yes
Sr2 O6 1_555 1_555 2.3828(143) yes
Sr2 O7 1_555 8_455 2.4209(147) yes
Sr2 O6 1_555 8_555 2.4347(155) yes
Sr2 O2 1_555 2_455 2.4946(95) yes
Sr2 O4 1_555 2_455 2.5396(113) yes
Sr2 O1 1_555 8_455 2.6675(153) yes
Sr2 O1 1_555 1_455 2.8185(147) yes
Sr2 O5 1_555 1_554 2.9846(149) yes
Eu3 O3 1_555 8_556 2.2707(132) yes
Eu3 O5 1_555 1_555 2.3946(151) yes
Eu3 O7 1_555 1_555 2.4412(147) yes
Eu3 O6 1_555 4_465 2.5198(162) yes
Eu3 O7 1_555 5_566 2.5840(15) yes
Eu3 O1 1_555 8_455 2.6662(146) yes
Eu3 O3 1_555 1_555 2.8459(140) yes
Eu3 O5 1_555 8_456 2.8823(149) yes
Sr3 O3 1_555 8_556 2.2707(132) yes
Sr3 O5 1_555 1_555 2.3946(151) yes
Sr3 O7 1_555 1_555 2.4412(147) yes
Sr3 O6 1_555 4_465 2.5198(162) yes
Sr3 O7 1_555 5_566 2.5840(15) yes
Sr3 O1 1_555 8_455 2.6662(146) yes
Sr3 O3 1_555 1_555 2.8459(140) yes
Sr3 O5 1_555 8_456 2.8823(149) yes
B1 O2 1_555 2_555 1.3384(124) yes
B1 O1 1_555 7_555 1.3422(122) yes
B1 O1 1_555 1_555 1.3422(122) yes
B2 O4 1_555 1_555 1.3213(187) yes
B2 O3 1_555 8_556 1.3310(129) yes
B2 O3 1_555 2_556 1.3310(139) yes
B3 O6 1_555 8_555 1.3084(112) yes
B3 O5 1_555 1_554 1.3279(145) yes
B3 O7 1_555 4_564 1.3288(128) yes

loop_
_publcif_info_exptl_table_extra_item
?

loop_
_publcif_info_exptl_table_header_item
?
